data_7061482
loop_
_publ_author_name
'Chuprin, Alexander S.'
'Dudkin, Semyon V.'
'Belova, Svetlana A.'
'Lebed, Ekaterina G.'
'Dorovatovskii, Pavel V.'
'Vologzhanina, Anna V.'
'Voloshin, Yan Z.'

_publ_section_title
;
 Synthesis and reactivity of the apically functionalized
 (pseudo)macrobicyclic iron(ii) tris-dioximates and their hybrid
 phthalocyaninatoclathrochelate derivatives comprising reactive and vector
 terminal groups
;
_journal_issue 22
_journal_name_full 'New Journal of Chemistry'
_journal_page_first 10863
_journal_page_last 10877
_journal_paper_doi 10.1039/D2NJ01560A
_journal_volume 46
_journal_year 2022
_chemical_formula_moiety 'C57 H45 B Fe N14 O7 Zr, 3.5(C H Cl3)'
_chemical_formula_sum 'C60.5 H48.5 B Cl10.5 Fe N14 O7 Zr'
_chemical_formula_weight 1613.74
_space_group_crystal_system triclinic
_space_group_IT_number 2
_space_group_name_Hall '-P 1'
_space_group_name_H-M_alt 'P -1'
_atom_sites_solution_hydrogens geom
_audit_creation_date 2020-06-17
_audit_creation_method
;
Olex2 1.2
(compiled 2018.05.29 svn.r3508 for OlexSys, GUI svn.r5506)
;
_audit_update_record
;
2022-03-28 deposited with the CCDC.	2022-05-05 downloaded from the CCDC.
;
_cell_angle_alpha 111.16(3)
_cell_angle_beta 94.87(3)
_cell_angle_gamma 92.81(3)
_cell_formula_units_Z 2
_cell_length_a 13.398(3)
_cell_length_b 15.250(3)
_cell_length_c 17.404(4)
_cell_measurement_reflns_used 846
_cell_measurement_temperature 100
_cell_measurement_theta_max 29.47
_cell_measurement_theta_min 4.01
_cell_volume 3292.1(14)
_computing_molecular_graphics 'Olex2 (Dolomanov et al., 2009)'
_computing_publication_material 'Olex2 (Dolomanov et al., 2009)'
_computing_structure_refinement 'XL (Sheldrick, 2008)'
_diffrn_ambient_temperature 100
_diffrn_measured_fraction_theta_full 0.989
_diffrn_measured_fraction_theta_max 0.980
_diffrn_measurement_device_type 'Mar CCD'
_diffrn_measurement_method 'phi scans'
_diffrn_radiation_type synchrotron
_diffrn_radiation_wavelength 0.80246
_diffrn_reflns_av_R_equivalents 0.0609
_diffrn_reflns_av_unetI/netI 0.0631
_diffrn_reflns_Laue_measured_fraction_full 0.989
_diffrn_reflns_Laue_measured_fraction_max 0.980
_diffrn_reflns_limit_h_max 17
_diffrn_reflns_limit_h_min -17
_diffrn_reflns_limit_k_max 18
_diffrn_reflns_limit_k_min -19
_diffrn_reflns_limit_l_max 22
_diffrn_reflns_limit_l_min 0
_diffrn_reflns_number 45507
_diffrn_reflns_point_group_measured_fraction_full 0.989
_diffrn_reflns_point_group_measured_fraction_max 0.980
_diffrn_reflns_theta_full 28.782
_diffrn_reflns_theta_max 30.865
_diffrn_reflns_theta_min 3.222
_diffrn_source synchrotron
_exptl_absorpt_coefficient_mu 1.224
_exptl_absorpt_correction_T_max 0.901
_exptl_absorpt_correction_T_min 0.813
_exptl_absorpt_correction_type multi-scan
_exptl_absorpt_process_details SCALA
_exptl_crystal_colour red
_exptl_crystal_colour_primary red
_exptl_crystal_density_diffrn 1.628
_exptl_crystal_description plate
_exptl_crystal_F_000 1630
_exptl_crystal_recrystallization_method 'Re-crystallisation from solvent: CHCl3 : heptane'
_exptl_crystal_size_max 0.25
_exptl_crystal_size_mid 0.19
_exptl_crystal_size_min 0.03
_refine_diff_density_max 1.266
_refine_diff_density_min -1.818
_refine_diff_density_rms 0.117
_refine_ls_extinction_coef 0.0163(6)
_refine_ls_extinction_expression Fc^*^=kFc[1+0.001xFc^2^\l^3^/sin(2\q)]^-1/4^
_refine_ls_extinction_method SHELXL
_refine_ls_goodness_of_fit_ref 1.013
_refine_ls_hydrogen_treatment constr
_refine_ls_matrix_type full
_refine_ls_number_parameters 878
_refine_ls_number_reflns 14133
_refine_ls_number_restraints 7
_refine_ls_restrained_S_all 1.013
_refine_ls_R_factor_all 0.0950
_refine_ls_R_factor_gt 0.0810
_refine_ls_shift/su_max 0.001
_refine_ls_shift/su_mean 0.000
_refine_ls_structure_factor_coef Fsqd
_refine_ls_weighting_details 'w=1/[\s^2^(Fo^2^)+20.0000P] where P=(Fo^2^+2Fc^2^)/3'
_refine_ls_weighting_scheme calc
_refine_ls_wR_factor_gt 0.1652
_refine_ls_wR_factor_ref 0.1737
_reflns_Friedel_coverage 0.000
_reflns_number_gt 11559
_reflns_number_total 14133
_reflns_threshold_expression 'I > 2\s(I)'
_cod_data_source_file d2nj01560a2.cif
_cod_data_source_block sd207_chcl3
_cod_depositor_comments 'Adding full bibliography for 7061481--7061484.cif.'
_cod_original_cell_volume 3292.2(13)
_cod_original_formula_sum 'C60.50 H48.50 B Cl10.50 Fe N14 O7 Zr'
_cod_database_code 7061482
_shelxl_version_number 2014-3
_shelx_space_group_comment
;
The symmetry employed for this shelxl refinement is uniquely defined
by the following loop, which should always be used as a source of
symmetry information in preference to the above space-group names.
They are only intended as comments.
;
_shelx_estimated_absorpt_t_max 0.969
_shelx_estimated_absorpt_t_min 0.781
_olex2_refinement_description
;
1. Fixed Uiso
 At 1.2 times of:
  All C(H) groups, All C(H,H) groups, All C(H,H,H,H) groups
2. Restrained distances
 Cl1A-C0AA = Cl5A-C0AA = Cl10-C0AA
 1.78 with sigma of 0.005
 C10-C11
 1.5 with sigma of 0.02
 Cl1A-Cl10
 2.9 with sigma of 0.005
 Cl10-Cl5A
 2.9 with sigma of 0.005
 Cl5A-Cl1A
 2.9 with sigma of 0.005
3. Uiso/Uaniso restraints and constraints
Uiso(C0) = Uiso(C11)
Uiso(C10) = Uiso(C5AA)
Uanis(O7B) = Uanis(O7A)
4. Others
 Fixed Sof: H3AA(0.5) H3AB(0.5) H3BC(0.5) H3BD(0.5) H6AA(0.5) H6AB(0.5)
 H6BC(0.5) H6BD(0.5) H9AA(0.5) H9AB(0.5) H9BC(0.5) H9BD(0.5) H12A(0.5)
 H12B(0.5) H12C(0.5) H12D(0.5) H25(0.75) H25A(0.25) C0(0.5) H0A(0.5) H0B(0.5)
 C2AA(0.5) H2AA(0.5) H2AB(0.5) C3AA(0.5) H3AC(0.5) H3AD(0.5) C5AA(0.5)
 H5AA(0.5) H5AB(0.5) O7A(0.75) C4(0.5) H4A(0.5) H4B(0.5) C5(0.5) H5A(0.5)
 H5B(0.5) C10(0.5) H10A(0.5) H10B(0.5) C11(0.5) H11A(0.5) H11B(0.5) Cl1(0.25)
 Cl11(0.25) Cl12(0.25) C4S(0.25) H4S(0.25) Cl1A(0.25) Cl5A(0.25) Cl10(0.25)
 C0AA(0.25) H0AA(0.25) O7B(0.25)
5.a Ternary CH refined with riding coordinates:
 C1S(H1S), C2S(H2S), C3S(H3S), C4S(H4S), C0AA(H0AA)
5.b Secondary CH2 refined with riding coordinates:
 C3(H3AA,H3AB), C3(H3BC,H3BD), C6(H6AA,H6AB), C6(H6BC,H6BD), C9(H9AA,H9AB),
 C9(H9BC,H9BD), C12(H12A,H12B), C12(H12C,H12D), C15(H15A,H15B), C16(H16A,H16B),
 C17(H17A,H17B), C18(H18A,H18B), C0(H0A,H0B), C2AA(H2AA,H2AB), C3AA(H3AC,H3AD),
 C5AA(H5AA,H5AB), C4(H4A,H4B), C5(H5A,H5B), C10(H10A,H10B), C11(H11A,H11B)
5.c Aromatic/amide H refined with riding coordinates:
 C20(H20), C21(H21), C23(H23), C24(H24), C25(H25), C25(H25A), C29(H29),
 C30(H30), C31(H31), C32(H32), C37(H37), C38(H38), C39(H39), C40(H40), C45(H45),
  C46(H46), C47(H47), C48(H48), C53(H53), C54(H54), C55(H55), C56(H56)
;
_olex2_submission_special_instructions 'No special instructions were received'

loop_
_space_group_symop_operation_xyz
'x, y, z'
'-x, -y, -z'

loop_
_atom_site_label
_atom_site_type_symbol
_atom_site_fract_x
_atom_site_fract_y
_atom_site_fract_z
_atom_site_U_iso_or_equiv
_atom_site_adp_type
_atom_site_occupancy
_atom_site_site_symmetry_order
_atom_site_calc_flag
_atom_site_refinement_flags_posn
_atom_site_refinement_flags_adp
_atom_site_refinement_flags_occupancy
_atom_site_disorder_assembly
_atom_site_disorder_group
Zr1 Zr 0.60287(3) 0.67373(4) 0.17759(3) 0.03744(16) Uani 1 1 d . . . . .
Fe1 Fe 0.82547(5) 0.75335(5) 0.34552(4) 0.03408(19) Uani 1 1 d . . . . .
O1 O 1.0235(3) 0.8535(3) 0.41196(19) 0.0367(8) Uani 1 1 d . . . . .
O2 O 0.7594(2) 0.6593(3) 0.16866(19) 0.0381(8) Uani 1 1 d . . . . .
O3 O 0.9868(3) 0.7129(3) 0.4471(2) 0.0376(8) Uani 1 1 d . . . . .
O4 O 0.6360(3) 0.6362(3) 0.2828(2) 0.0382(8) Uani 1 1 d . . . . .
O5 O 0.9066(2) 0.8585(3) 0.51541(19) 0.0367(8) Uani 1 1 d . . . . .
O6 O 0.6530(3) 0.8090(3) 0.2619(2) 0.0381(8) Uani 1 1 d . . . . .
N1 N 0.9531(3) 0.8127(3) 0.3430(2) 0.0355(9) Uani 1 1 d . . . . .
N2 N 0.8324(3) 0.7120(3) 0.2283(2) 0.0352(9) Uani 1 1 d . . . . .
N3 N 0.8972(3) 0.6805(3) 0.3959(2) 0.0372(10) Uani 1 1 d . . . . .
N4 N 0.7278(3) 0.6501(3) 0.3259(2) 0.0379(10) Uani 1 1 d . . . . .
N5 N 0.8280(3) 0.8444(3) 0.4547(2) 0.0362(9) Uani 1 1 d . . . . .
N6 N 0.7171(3) 0.8264(3) 0.3318(2) 0.0365(10) Uani 1 1 d . . . . .
N7 N 0.6218(3) 0.6610(3) 0.0465(2) 0.0401(10) Uani 1 1 d . . . . .
N8 N 0.6859(3) 0.5056(4) -0.0065(3) 0.0460(12) Uani 1 1 d . . . . .
N9 N 0.5827(3) 0.5171(3) 0.1043(3) 0.0414(11) Uani 1 1 d . . . . .
N10 N 0.4830(3) 0.4661(4) 0.1930(3) 0.0460(11) Uani 1 1 d . . . . .
N11 N 0.4544(3) 0.6282(3) 0.2079(3) 0.0399(10) Uani 1 1 d . . . . .
N12 N 0.3736(3) 0.7746(4) 0.2470(3) 0.0435(11) Uani 1 1 d . . . . .
N13 N 0.4964(3) 0.7719(3) 0.1513(3) 0.0400(10) Uani 1 1 d . . . . .
N14 N 0.5913(3) 0.8204(4) 0.0583(3) 0.0457(11) Uani 1 1 d . . . . .
C1 C 0.9834(4) 0.8031(4) 0.2704(3) 0.0366(11) Uani 1 1 d . . . . .
C2 C 0.9089(4) 0.7483(4) 0.2033(3) 0.0376(11) Uani 1 1 d . . . . .
C3 C 0.9200(4) 0.7336(5) 0.1144(3) 0.0470(14) Uani 1 1 d . . . . .
H3AA H 0.8826 0.7796 0.0979 0.056 Uiso 0.5 1 calc R . P A 1
H3AB H 0.8921 0.6692 0.0780 0.056 Uiso 0.5 1 calc R . P A 1
H3BC H 0.8601 0.7539 0.0901 0.056 Uiso 0.5 1 calc R . P B 2
H3BD H 0.9238 0.6656 0.0827 0.056 Uiso 0.5 1 calc R . P B 2
C6 C 1.0839(4) 0.8391(5) 0.2573(3) 0.0449(13) Uani 1 1 d . . . . .
H6AA H 1.1350 0.7961 0.2622 0.054 Uiso 0.5 1 calc R . P C 1
H6AB H 1.1039 0.9023 0.3002 0.054 Uiso 0.5 1 calc R . P C 1
H6BC H 1.1373 0.8218 0.2908 0.054 Uiso 0.5 1 calc R . P D 2
H6BD H 1.0878 0.9087 0.2759 0.054 Uiso 0.5 1 calc R . P D 2
C7 C 0.8529(4) 0.6026(4) 0.3967(3) 0.0383(12) Uani 1 1 d . . . . .
C8 C 0.7533(4) 0.5825(4) 0.3517(3) 0.0390(12) Uani 1 1 d . . . . .
C9 C 0.6883(4) 0.4952(4) 0.3407(3) 0.0462(13) Uani 1 1 d . . . . .
H9AA H 0.6832 0.4518 0.2821 0.055 Uiso 0.5 1 calc R . P E 1
H9AB H 0.6198 0.5123 0.3542 0.055 Uiso 0.5 1 calc R . P E 1
H9BC H 0.6982 0.4445 0.2879 0.055 Uiso 0.5 1 calc R . P F 2
H9BD H 0.6167 0.5083 0.3390 0.055 Uiso 0.5 1 calc R . P F 2
C12 C 0.8952(4) 0.5435(4) 0.4413(3) 0.0448(13) Uani 1 1 d . . . . .
H12A H 0.8929 0.5759 0.5016 0.054 Uiso 0.5 1 calc R . P G 1
H12B H 0.9664 0.5351 0.4313 0.054 Uiso 0.5 1 calc R . P G 1
H12C H 0.9598 0.5222 0.4206 0.054 Uiso 0.5 1 calc R . P H 2
H12D H 0.9089 0.5822 0.5012 0.054 Uiso 0.5 1 calc R . P H 2
C13 C 0.7636(4) 0.9077(4) 0.4706(3) 0.0354(11) Uani 1 1 d . . . . .
C14 C 0.6943(4) 0.8948(4) 0.3987(3) 0.0372(11) Uani 1 1 d . . . . .
C15 C 0.6091(4) 0.9545(4) 0.4012(3) 0.0397(12) Uani 1 1 d . . . . .
H15A H 0.5460 0.9200 0.4044 0.048 Uiso 1 1 calc R . . . .
H15B H 0.6013 0.9686 0.3499 0.048 Uiso 1 1 calc R . . . .
C16 C 0.6287(4) 1.0472(4) 0.4771(3) 0.0437(13) Uani 1 1 d . . . . .
H16A H 0.6814 1.0884 0.4672 0.052 Uiso 1 1 calc R . . . .
H16B H 0.5665 1.0805 0.4844 0.052 Uiso 1 1 calc R . . . .
C17 C 0.6617(4) 1.0301(4) 0.5557(3) 0.0437(13) Uani 1 1 d . . . . .
H17A H 0.6104 0.9866 0.5644 0.052 Uiso 1 1 calc R . . . .
H17B H 0.6669 1.0906 0.6037 0.052 Uiso 1 1 calc R . . . .
C18 C 0.7635(4) 0.9876(4) 0.5511(3) 0.0391(12) Uani 1 1 d . . . . .
H18A H 0.8178 1.0366 0.5568 0.047 Uiso 1 1 calc R . . . .
H18B H 0.7764 0.9648 0.5973 0.047 Uiso 1 1 calc R . . . .
C19 C 1.0853(4) 0.8564(4) 0.5559(3) 0.0368(11) Uani 1 1 d . . . . .
C20 C 1.0972(4) 0.9528(4) 0.6064(3) 0.0397(12) Uani 1 1 d . . . . .
H20 H 1.0602 0.9959 0.5900 0.048 Uiso 1 1 calc R . . . .
C21 C 1.1620(4) 0.9867(4) 0.6796(3) 0.0453(13) Uani 1 1 d . . . . .
H21 H 1.1686 1.0522 0.7123 0.054 Uiso 1 1 calc R . . . .
C22 C 1.2165(5) 0.9260(5) 0.7051(4) 0.0508(14) Uani 1 1 d . . . . .
C23 C 1.2073(5) 0.8304(5) 0.6557(4) 0.0573(16) Uani 1 1 d . . . . .
H23 H 1.2450 0.7878 0.6722 0.069 Uiso 1 1 calc R . . . .
C24 C 1.1435(5) 0.7971(5) 0.5824(4) 0.0500(14) Uani 1 1 d . . . . .
H24 H 1.1391 0.7318 0.5491 0.060 Uiso 1 1 calc R . . . .
C25 C 1.2817(7) 0.9615(6) 0.7838(5) 0.075(2) Uani 1 1 d . . . . .
H25 H 1.2962 1.0278 0.8105 0.090 Uiso 0.75 1 calc R . P I 1
H25A H 1.3484 0.9437 0.7872 0.090 Uiso 0.25 1 calc R . P J 2
C27 C 0.6338(4) 0.7395(4) 0.0272(3) 0.0431(13) Uani 1 1 d . . . . .
C28 C 0.7020(4) 0.7241(5) -0.0369(3) 0.0468(14) Uani 1 1 d . . . . .
C29 C 0.7410(5) 0.7828(5) -0.0735(4) 0.0557(16) Uani 1 1 d . . . . .
H29 H 0.7218 0.8451 -0.0608 0.067 Uiso 1 1 calc R . . . .
C30 C 0.8103(5) 0.7459(6) -0.1302(4) 0.0644(19) Uani 1 1 d . . . . .
H30 H 0.8402 0.7842 -0.1560 0.077 Uiso 1 1 calc R . . . .
C31 C 0.8362(5) 0.6536(5) -0.1492(4) 0.0599(18) Uani 1 1 d . . . . .
H31 H 0.8831 0.6305 -0.1882 0.072 Uiso 1 1 calc R . . . .
C32 C 0.7964(4) 0.5952(5) -0.1135(3) 0.0503(15) Uani 1 1 d . . . . .
H32 H 0.8146 0.5324 -0.1272 0.060 Uiso 1 1 calc R . . . .
C33 C 0.7278(4) 0.6315(5) -0.0564(3) 0.0473(14) Uani 1 1 d . . . . .
C34 C 0.6766(4) 0.5925(5) -0.0039(3) 0.0449(14) Uani 1 1 d . . . . .
C35 C 0.6407(4) 0.4705(4) 0.0425(3) 0.0427(13) Uani 1 1 d . . . . .
C36 C 0.6482(4) 0.3754(4) 0.0388(3) 0.0476(14) Uani 1 1 d . . . . .
C37 C 0.7020(5) 0.3025(5) -0.0085(4) 0.0522(15) Uani 1 1 d . . . . .
H37 H 0.7399 0.3091 -0.0501 0.063 Uiso 1 1 calc R . . . .
C38 C 0.6976(5) 0.2205(5) 0.0077(4) 0.0588(17) Uani 1 1 d . . . . .
H38 H 0.7348 0.1703 -0.0226 0.071 Uiso 1 1 calc R . . . .
C39 C 0.6407(5) 0.2089(5) 0.0668(4) 0.0608(17) Uani 1 1 d . . . . .
H39 H 0.6394 0.1507 0.0754 0.073 Uiso 1 1 calc R . . . .
C40 C 0.5857(5) 0.2796(5) 0.1138(4) 0.0558(16) Uani 1 1 d . . . . .
H40 H 0.5463 0.2715 0.1540 0.067 Uiso 1 1 calc R . . . .
C41 C 0.5911(4) 0.3630(4) 0.0988(3) 0.0474(14) Uani 1 1 d . . . . .
C42 C 0.5482(4) 0.4530(4) 0.1365(3) 0.0452(13) Uani 1 1 d . . . . .
C43 C 0.4391(4) 0.5464(4) 0.2236(3) 0.0432(13) Uani 1 1 d . . . . .
C44 C 0.3613(4) 0.5573(5) 0.2792(3) 0.0465(14) Uani 1 1 d . . . . .
C45 C 0.3196(4) 0.4955(5) 0.3124(4) 0.0536(15) Uani 1 1 d . . . . .
H45 H 0.3420 0.4344 0.3011 0.064 Uiso 1 1 calc R . . . .
C46 C 0.2436(5) 0.5271(6) 0.3631(4) 0.0599(17) Uani 1 1 d . . . . .
H46 H 0.2134 0.4870 0.3871 0.072 Uiso 1 1 calc R . . . .
C47 C 0.2113(5) 0.6170(5) 0.3788(4) 0.0588(17) Uani 1 1 d . . . . .
H47 H 0.1591 0.6364 0.4135 0.071 Uiso 1 1 calc R . . . .
C48 C 0.2522(4) 0.6787(5) 0.3460(4) 0.0512(15) Uani 1 1 d . . . . .
H48 H 0.2300 0.7399 0.3578 0.061 Uiso 1 1 calc R . . . .
C49 C 0.3287(4) 0.6468(4) 0.2942(3) 0.0439(13) Uani 1 1 d . . . . .
C50 C 0.3871(4) 0.6903(4) 0.2488(3) 0.0426(13) Uani 1 1 d . . . . .
C51 C 0.4224(4) 0.8111(4) 0.2011(3) 0.0406(12) Uani 1 1 d . . . . .
C52 C 0.4048(4) 0.9023(4) 0.1952(3) 0.0433(13) Uani 1 1 d . . . . .
C53 C 0.3396(4) 0.9701(5) 0.2313(4) 0.0505(15) Uani 1 1 d . . . . .
H53 H 0.2946 0.9615 0.2678 0.061 Uiso 1 1 calc R . . . .
C54 C 0.3429(5) 1.0496(5) 0.2121(4) 0.0574(16) Uani 1 1 d . . . . .
H54 H 0.2994 1.0969 0.2366 0.069 Uiso 1 1 calc R . . . .
C55 C 0.4073(5) 1.0645(5) 0.1584(4) 0.0581(16) Uani 1 1 d . . . . .
H55 H 0.4079 1.1213 0.1475 0.070 Uiso 1 1 calc R . . . .
C56 C 0.4713(5) 0.9948(5) 0.1202(4) 0.0516(15) Uani 1 1 d . . . . .
H56 H 0.5145 1.0024 0.0821 0.062 Uiso 1 1 calc R . . . .
C57 C 0.4691(4) 0.9153(4) 0.1400(3) 0.0444(13) Uani 1 1 d . . . . .
C58 C 0.5244(4) 0.8323(4) 0.1130(3) 0.0421(12) Uani 1 1 d . . . . .
B1 B 1.0002(4) 0.8186(4) 0.4800(3) 0.0357(12) Uani 1 1 d . . . . .
C0 C 0.8334(13) 0.4434(13) 0.4107(11) 0.058(2) Uiso 0.5 1 d . . P K 1
H0A H 0.8573 0.4027 0.3583 0.069 Uiso 0.5 1 calc R . P K 1
H0B H 0.8486 0.4143 0.4523 0.069 Uiso 0.5 1 calc R . P K 1
C2AA C 1.0332(7) 0.7471(8) 0.1051(6) 0.033(2) Uiso 0.5 1 d . . P L 1
H2AA H 1.0416 0.7444 0.0484 0.039 Uiso 0.5 1 calc R . P L 1
H2AB H 1.0691 0.6960 0.1146 0.039 Uiso 0.5 1 calc R . P L 1
C3AA C 1.0779(8) 0.8449(8) 0.1699(6) 0.038(2) Uiso 0.5 1 d . . P L 1
H3AC H 1.1459 0.8607 0.1576 0.045 Uiso 0.5 1 calc R . P L 1
H3AD H 1.0345 0.8947 0.1675 0.045 Uiso 0.5 1 calc R . P L 1
C5AA C 0.7322(14) 0.4441(15) 0.3979(12) 0.068(3) Uiso 0.5 1 d . . P K 1
H5AA H 0.7074 0.4734 0.4527 0.082 Uiso 0.5 1 calc R . P K 1
H5AB H 0.7031 0.3777 0.3744 0.082 Uiso 0.5 1 calc R . P K 1
O7A O 1.3181(7) 0.9112(7) 0.8164(5) 0.102(3) Uani 0.75 1 d . . P M 1
C4 C 1.0145(9) 0.7893(10) 0.1066(7) 0.047(3) Uiso 0.5 1 d . . P L 2
H4A H 1.0347 0.7586 0.0503 0.056 Uiso 0.5 1 calc R . P L 2
H4B H 0.9973 0.8536 0.1123 0.056 Uiso 0.5 1 calc R . P L 2
C5 C 1.0999(10) 0.7973(10) 0.1667(8) 0.053(3) Uiso 0.5 1 d . . P L 2
H5A H 1.1553 0.8363 0.1572 0.063 Uiso 0.5 1 calc R . P L 2
H5B H 1.1228 0.7335 0.1553 0.063 Uiso 0.5 1 calc R . P L 2
C10 C 0.7165(13) 0.4639(15) 0.4131(12) 0.068(3) Uiso 0.5 1 d D . P K 2
H10A H 0.6907 0.5074 0.4634 0.082 Uiso 0.5 1 calc R . P K 2
H10B H 0.6836 0.4000 0.4006 0.082 Uiso 0.5 1 calc R . P K 2
C11 C 0.8274(12) 0.4623(13) 0.4302(11) 0.058(2) Uiso 0.5 1 d D . P K 2
H11A H 0.8391 0.4472 0.4808 0.069 Uiso 0.5 1 calc R . P K 2
H11B H 0.8485 0.4087 0.3840 0.069 Uiso 0.5 1 calc R . P K 2
Cl1S Cl 0.93622(14) 0.46385(16) 0.06256(10) 0.0692(5) Uani 1 1 d . . . . .
Cl2S Cl 1.01507(12) 0.55242(12) 0.23510(10) 0.0589(4) Uani 1 1 d . . . . .
Cl3S Cl 0.86952(13) 0.38981(13) 0.18211(10) 0.0612(4) Uani 1 1 d . . . . .
C1S C 0.9092(5) 0.4919(5) 0.1651(4) 0.0556(16) Uani 1 1 d . . . . .
H1S H 0.8533 0.5344 0.1748 0.067 Uiso 1 1 calc R . . . .
Cl4S Cl 0.4943(2) 0.8057(2) 0.62253(13) 0.1127(10) Uani 1 1 d . . . . .
Cl5S Cl 0.54844(15) 0.73728(16) 0.45541(12) 0.0758(6) Uani 1 1 d . . . . .
Cl6S Cl 0.5196(3) 0.6115(2) 0.5406(2) 0.1347(12) Uani 1 1 d . . . . .
C2S C 0.4778(6) 0.7129(6) 0.5258(5) 0.078(2) Uani 1 1 d . . . . .
H2S H 0.4050 0.7013 0.5037 0.094 Uiso 1 1 calc R . . . .
Cl7S Cl 0.77302(14) 0.73248(15) 0.62078(12) 0.0727(5) Uani 1 1 d . . . . .
Cl8S Cl 0.91592(14) 0.88389(14) 0.73020(11) 0.0653(5) Uani 1 1 d . . . . .
Cl9S Cl 0.96343(14) 0.69001(15) 0.68402(10) 0.0666(5) Uani 1 1 d . . . . .
C3S C 0.9007(5) 0.7704(5) 0.6514(4) 0.0574(17) Uani 1 1 d . . . . .
H3S H 0.9315 0.7744 0.6024 0.069 Uiso 1 1 calc R . . . .
Cl1 Cl 1.0425(8) 0.9950(8) 0.0320(7) 0.095(3) Uani 0.25 1 d . . P N -2
Cl11 Cl 0.9185(7) 1.1545(6) 0.1029(5) 0.065(2) Uiso 0.25 1 d . . P N -2
Cl12 Cl 0.8619(7) 1.0115(6) -0.0561(5) 0.059(2) Uiso 0.25 1 d . . P N -2
C4S C 0.921(2) 1.039(2) 0.048(2) 0.074(8) Uiso 0.25 1 d . . P N -2
H4S H 0.8825 1.0024 0.0746 0.089 Uiso 0.25 1 calc R . P N -2
Cl1A Cl 0.9420(6) 1.1597(4) 0.0883(4) 0.059(2) Uiso 0.25 1 d D . P O -1
Cl5A Cl 0.8341(6) 1.0116(5) -0.0558(3) 0.0440(18) Uiso 0.25 1 d D . P O -1
Cl10 Cl 0.8983(5) 0.9718(4) 0.0906(3) 0.0574(15) Uani 0.25 1 d D . P O -1
C0AA C 0.8534(7) 1.0592(5) 0.0545(4) 0.055(6) Uiso 0.25 1 d D . P O -1
H0AA H 0.7882 1.0782 0.0768 0.066 Uiso 0.25 1 calc R . P O -1
O7B O 1.242(2) 1.024(2) 0.8551(16) 0.102(3) Uani 0.25 1 d . . P M 2

loop_
_atom_site_aniso_label
_atom_site_aniso_U_11
_atom_site_aniso_U_22
_atom_site_aniso_U_33
_atom_site_aniso_U_23
_atom_site_aniso_U_13
_atom_site_aniso_U_12
Zr1 0.0321(2) 0.0487(3) 0.0262(2) 0.00492(19) 0.01296(17) 0.00566(19)
Fe1 0.0315(4) 0.0429(4) 0.0245(3) 0.0057(3) 0.0137(3) 0.0057(3)
O1 0.0343(17) 0.047(2) 0.0237(15) 0.0059(14) 0.0093(13) 0.0020(15)
O2 0.0319(17) 0.051(2) 0.0218(15) 0.0011(15) 0.0083(13) 0.0024(15)
O3 0.0326(17) 0.045(2) 0.0299(17) 0.0068(15) 0.0084(14) 0.0049(15)
O4 0.0319(17) 0.051(2) 0.0303(17) 0.0114(16) 0.0109(14) 0.0031(15)
O5 0.0318(17) 0.050(2) 0.0235(15) 0.0057(15) 0.0088(13) 0.0078(15)
O6 0.0331(17) 0.050(2) 0.0267(16) 0.0072(15) 0.0099(13) 0.0085(15)
N1 0.036(2) 0.046(2) 0.0210(18) 0.0055(17) 0.0114(16) 0.0071(18)
N2 0.028(2) 0.043(2) 0.0287(19) 0.0051(17) 0.0088(16) 0.0038(17)
N3 0.032(2) 0.048(3) 0.0246(19) 0.0034(18) 0.0117(16) 0.0026(18)
N4 0.033(2) 0.051(3) 0.0271(19) 0.0092(19) 0.0124(16) 0.0091(19)
N5 0.030(2) 0.049(3) 0.030(2) 0.0125(18) 0.0112(16) 0.0056(18)
N6 0.032(2) 0.050(3) 0.0200(18) 0.0031(17) 0.0092(15) 0.0024(18)
N7 0.039(2) 0.056(3) 0.0236(19) 0.0101(19) 0.0135(17) 0.011(2)
N8 0.038(2) 0.060(3) 0.030(2) 0.003(2) 0.0095(18) 0.008(2)
N9 0.039(2) 0.044(3) 0.033(2) 0.0004(19) 0.0146(18) 0.0052(19)
N10 0.037(2) 0.053(3) 0.040(2) 0.007(2) 0.0116(19) 0.001(2)
N11 0.029(2) 0.051(3) 0.036(2) 0.007(2) 0.0152(17) 0.0039(18)
N12 0.037(2) 0.059(3) 0.030(2) 0.008(2) 0.0128(18) 0.008(2)
N13 0.033(2) 0.053(3) 0.029(2) 0.0062(19) 0.0112(17) 0.0113(19)
N14 0.038(2) 0.065(3) 0.033(2) 0.014(2) 0.0127(18) 0.010(2)
C1 0.036(3) 0.044(3) 0.027(2) 0.007(2) 0.0160(19) 0.005(2)
C2 0.035(2) 0.050(3) 0.027(2) 0.010(2) 0.0133(19) 0.004(2)
C3 0.041(3) 0.067(4) 0.026(2) 0.008(2) 0.015(2) -0.001(3)
C6 0.039(3) 0.060(4) 0.031(3) 0.011(2) 0.012(2) -0.003(2)
C7 0.035(3) 0.049(3) 0.029(2) 0.010(2) 0.014(2) 0.006(2)
C8 0.040(3) 0.044(3) 0.029(2) 0.007(2) 0.016(2) 0.004(2)
C9 0.046(3) 0.051(3) 0.040(3) 0.015(3) 0.011(2) 0.000(3)
C12 0.050(3) 0.046(3) 0.039(3) 0.015(2) 0.013(2) 0.007(3)
C13 0.032(2) 0.043(3) 0.026(2) 0.004(2) 0.0136(18) 0.006(2)
C14 0.034(2) 0.046(3) 0.026(2) 0.004(2) 0.0165(19) 0.009(2)
C15 0.038(3) 0.046(3) 0.029(2) 0.004(2) 0.012(2) 0.010(2)
C16 0.041(3) 0.047(3) 0.035(3) 0.003(2) 0.016(2) 0.012(2)
C17 0.039(3) 0.052(3) 0.032(2) 0.003(2) 0.014(2) 0.009(2)
C18 0.038(3) 0.044(3) 0.027(2) 0.001(2) 0.014(2) 0.007(2)
C19 0.034(2) 0.044(3) 0.030(2) 0.008(2) 0.0127(19) 0.006(2)
C20 0.040(3) 0.045(3) 0.031(2) 0.008(2) 0.011(2) 0.007(2)
C21 0.045(3) 0.052(3) 0.033(3) 0.009(2) 0.008(2) -0.002(3)
C22 0.049(3) 0.062(4) 0.038(3) 0.017(3) 0.001(2) -0.005(3)
C23 0.054(4) 0.064(4) 0.054(4) 0.023(3) -0.001(3) 0.005(3)
C24 0.050(3) 0.054(4) 0.041(3) 0.010(3) 0.003(2) 0.008(3)
C25 0.087(6) 0.082(6) 0.049(4) 0.025(4) -0.018(4) -0.015(4)
C27 0.035(3) 0.063(4) 0.030(2) 0.014(2) 0.012(2) 0.007(2)
C28 0.039(3) 0.072(4) 0.030(2) 0.016(3) 0.014(2) 0.012(3)
C29 0.054(4) 0.078(5) 0.043(3) 0.025(3) 0.023(3) 0.018(3)
C30 0.066(4) 0.092(6) 0.046(3) 0.030(4) 0.032(3) 0.019(4)
C31 0.059(4) 0.083(5) 0.040(3) 0.019(3) 0.027(3) 0.020(3)
C32 0.047(3) 0.071(4) 0.031(3) 0.011(3) 0.018(2) 0.015(3)
C33 0.038(3) 0.070(4) 0.028(2) 0.009(3) 0.012(2) 0.007(3)
C34 0.039(3) 0.061(4) 0.026(2) 0.004(2) 0.012(2) 0.011(3)
C35 0.036(3) 0.053(3) 0.028(2) 0.000(2) 0.008(2) 0.009(2)
C36 0.040(3) 0.053(4) 0.035(3) -0.001(2) 0.003(2) 0.003(2)
C37 0.049(3) 0.058(4) 0.035(3) -0.001(3) 0.006(2) 0.011(3)
C38 0.056(4) 0.055(4) 0.048(3) -0.002(3) 0.002(3) 0.010(3)
C39 0.060(4) 0.053(4) 0.054(4) 0.003(3) 0.004(3) 0.008(3)
C40 0.053(4) 0.055(4) 0.050(3) 0.008(3) 0.006(3) 0.004(3)
C41 0.042(3) 0.051(3) 0.039(3) 0.003(3) 0.007(2) 0.002(2)
C42 0.037(3) 0.051(3) 0.039(3) 0.006(2) 0.009(2) 0.004(2)
C43 0.034(3) 0.051(3) 0.040(3) 0.009(2) 0.014(2) 0.001(2)
C44 0.035(3) 0.063(4) 0.037(3) 0.011(3) 0.014(2) 0.000(3)
C45 0.044(3) 0.062(4) 0.054(3) 0.018(3) 0.018(3) 0.003(3)
C46 0.046(3) 0.080(5) 0.055(4) 0.024(3) 0.021(3) 0.002(3)
C47 0.046(3) 0.082(5) 0.049(3) 0.019(3) 0.026(3) 0.006(3)
C48 0.043(3) 0.068(4) 0.042(3) 0.015(3) 0.020(2) 0.011(3)
C49 0.035(3) 0.057(4) 0.035(3) 0.009(2) 0.016(2) 0.005(2)
C50 0.037(3) 0.054(3) 0.031(2) 0.007(2) 0.013(2) 0.007(2)
C51 0.033(2) 0.052(3) 0.030(2) 0.005(2) 0.010(2) 0.008(2)
C52 0.038(3) 0.052(3) 0.034(3) 0.007(2) 0.009(2) 0.008(2)
C53 0.044(3) 0.060(4) 0.042(3) 0.009(3) 0.014(2) 0.012(3)
C54 0.051(4) 0.061(4) 0.055(4) 0.012(3) 0.016(3) 0.016(3)
C55 0.052(4) 0.059(4) 0.063(4) 0.021(3) 0.008(3) 0.010(3)
C56 0.048(3) 0.061(4) 0.044(3) 0.015(3) 0.011(3) 0.006(3)
C57 0.039(3) 0.052(3) 0.038(3) 0.010(2) 0.010(2) 0.006(2)
C58 0.035(3) 0.056(3) 0.031(2) 0.011(2) 0.009(2) 0.006(2)
B1 0.033(3) 0.041(3) 0.032(3) 0.009(2) 0.012(2) 0.007(2)
O7A 0.108(6) 0.121(7) 0.079(5) 0.055(5) -0.037(5) -0.034(5)
Cl1S 0.0630(10) 0.0985(14) 0.0455(8) 0.0235(9) 0.0172(7) 0.0053(9)
Cl2S 0.0499(8) 0.0641(10) 0.0504(8) 0.0028(7) 0.0162(7) 0.0130(7)
Cl3S 0.0621(10) 0.0690(11) 0.0515(9) 0.0190(8) 0.0140(7) 0.0060(8)
C1S 0.047(3) 0.071(4) 0.045(3) 0.014(3) 0.017(3) 0.017(3)
Cl4S 0.148(2) 0.138(2) 0.0521(11) 0.0224(13) 0.0314(13) 0.0734(19)
Cl5S 0.0693(11) 0.0983(15) 0.0634(11) 0.0266(10) 0.0354(9) 0.0156(10)
Cl6S 0.175(3) 0.101(2) 0.145(3) 0.056(2) 0.068(2) 0.000(2)
C2S 0.070(5) 0.093(6) 0.071(5) 0.027(4) 0.030(4) 0.001(4)
Cl7S 0.0598(10) 0.0766(13) 0.0709(11) 0.0118(9) 0.0159(9) 0.0098(9)
Cl8S 0.0667(10) 0.0720(11) 0.0558(9) 0.0191(8) 0.0215(8) 0.0023(8)
Cl9S 0.0712(11) 0.0869(13) 0.0519(9) 0.0310(9) 0.0270(8) 0.0224(9)
C3S 0.057(4) 0.075(5) 0.044(3) 0.021(3) 0.022(3) 0.013(3)
Cl1 0.090(6) 0.102(7) 0.099(7) 0.039(6) 0.022(5) 0.025(5)
Cl10 0.068(4) 0.062(4) 0.040(3) 0.017(3) 0.004(3) 0.010(3)
O7B 0.108(6) 0.121(7) 0.079(5) 0.055(5) -0.037(5) -0.034(5)

loop_
_atom_type_symbol
_atom_type_description
_atom_type_scat_dispersion_real
_atom_type_scat_dispersion_imag
_atom_type_scat_source
C C 0.0050 0.0020 'International Tables Vol C Tables 4.2.6.8 and 6.1.1.4'
H H 0.0000 0.0000 'International Tables Vol C Tables 4.2.6.8 and 6.1.1.4'
B B 0.0020 0.0010 'International Tables Vol C Tables 4.2.6.8 and 6.1.1.4'
Cl Cl 0.1484 0.1585 'International Tables Vol C Tables 4.2.6.8 and 6.1.1.4'
Fe Fe 0.3680 1.0610 'International Tables Vol C Tables 4.2.6.8 and 6.1.1.4'
N N 0.0090 0.0040 'International Tables Vol C Tables 4.2.6.8 and 6.1.1.4'
O O 0.0150 0.0080 'International Tables Vol C Tables 4.2.6.8 and 6.1.1.4'
Zr Zr -1.6180 0.7240 'International Tables Vol C Tables 4.2.6.8 and 6.1.1.4'

loop_
_geom_angle_atom_site_label_1
_geom_angle_atom_site_label_2
_geom_angle_atom_site_label_3
_geom_angle
_geom_angle_site_symmetry_1
_geom_angle_site_symmetry_3
_geom_angle_publ_flag
O2 Zr1 N7 75.94(15) . . ?
O2 Zr1 N9 85.35(15) . . ?
O2 Zr1 N11 150.68(17) . . ?
O2 Zr1 N13 133.56(16) . . ?
O4 Zr1 O2 82.01(13) . . ?
O4 Zr1 N7 152.07(15) . . ?
O4 Zr1 N9 85.67(16) . . ?
O4 Zr1 N11 74.20(15) . . ?
O4 Zr1 N13 132.62(14) . . ?
O6 Zr1 O2 83.57(14) . . ?
O6 Zr1 O4 82.81(15) . . ?
O6 Zr1 N7 111.08(16) . . ?
O6 Zr1 N9 165.00(16) . . ?
O6 Zr1 N11 109.66(15) . . ?
O6 Zr1 N13 73.89(15) . . ?
N9 Zr1 N7 75.75(18) . . ?
N11 Zr1 N7 119.82(16) . . ?
N11 Zr1 N9 76.12(16) . . ?
N11 Zr1 N13 75.76(17) . . ?
N13 Zr1 N7 75.28(16) . . ?
N13 Zr1 N9 121.10(17) . . ?
N1 Fe1 N2 79.31(17) . . ?
N1 Fe1 N4 156.08(18) . . ?
N1 Fe1 N6 111.90(19) . . ?
N2 Fe1 N6 88.20(17) . . ?
N3 Fe1 N1 86.47(19) . . ?
N3 Fe1 N2 113.04(18) . . ?
N3 Fe1 N4 79.13(19) . . ?
N3 Fe1 N5 85.92(18) . . ?
N3 Fe1 N6 154.72(17) . . ?
N4 Fe1 N2 88.83(18) . . ?
N4 Fe1 N6 88.16(19) . . ?
N5 Fe1 N1 86.21(17) . . ?
N5 Fe1 N2 155.1(2) . . ?
N5 Fe1 N4 111.41(18) . . ?
N5 Fe1 N6 78.46(18) . . ?
N1 O1 B1 110.5(4) . . ?
N2 O2 Zr1 123.6(3) . . ?
N3 O3 B1 110.6(4) . . ?
N4 O4 Zr1 124.4(3) . . ?
N5 O5 B1 112.1(3) . . ?
N6 O6 Zr1 123.9(3) . . ?
O1 N1 Fe1 123.9(3) . . ?
C1 N1 Fe1 118.6(4) . . ?
C1 N1 O1 116.8(4) . . ?
O2 N2 Fe1 125.8(3) . . ?
C2 N2 Fe1 117.1(3) . . ?
C2 N2 O2 116.5(4) . . ?
O3 N3 Fe1 123.9(3) . . ?
C7 N3 Fe1 119.2(4) . . ?
C7 N3 O3 115.5(4) . . ?
O4 N4 Fe1 126.1(4) . . ?
C8 N4 Fe1 117.9(4) . . ?
C8 N4 O4 115.9(5) . . ?
O5 N5 Fe1 122.8(3) . . ?
C13 N5 Fe1 119.9(4) . . ?
C13 N5 O5 116.1(4) . . ?
O6 N6 Fe1 126.8(3) . . ?
C14 N6 Fe1 117.6(4) . . ?
C14 N6 O6 115.1(4) . . ?
C27 N7 Zr1 120.6(3) . . ?
C27 N7 C34 108.1(4) . . ?
C34 N7 Zr1 121.8(4) . . ?
C34 N8 C35 122.6(5) . . ?
C35 N9 Zr1 124.1(4) . . ?
C42 N9 Zr1 122.8(3) . . ?
C42 N9 C35 107.2(5) . . ?
C43 N10 C42 122.3(5) . . ?
C43 N11 Zr1 122.3(3) . . ?
C43 N11 C50 107.9(4) . . ?
C50 N11 Zr1 123.8(4) . . ?
C50 N12 C51 123.1(5) . . ?
C51 N13 Zr1 123.6(4) . . ?
C58 N13 Zr1 121.8(3) . . ?
C58 N13 C51 108.1(5) . . ?
C27 N14 C58 121.8(5) . . ?
N1 C1 C2 111.4(4) . . ?
N1 C1 C6 125.3(5) . . ?
C2 C1 C6 123.2(4) . . ?
N2 C2 C1 113.0(4) . . ?
N2 C2 C3 124.4(5) . . ?
C1 C2 C3 122.6(4) . . ?
C2 C3 H3AA 110.0 . . ?
C2 C3 H3AB 110.0 . . ?
C2 C3 H3BC 109.3 . . ?
C2 C3 H3BD 109.3 . . ?
C2 C3 C2AA 108.7(5) . . ?
C2 C3 C4 111.5(6) . . ?
H3AA C3 H3AB 108.3 . . ?
H3BC C3 H3BD 108.0 . . ?
C2AA C3 H3AA 110.0 . . ?
C2AA C3 H3AB 110.0 . . ?
C4 C3 H3BC 109.3 . . ?
C4 C3 H3BD 109.3 . . ?
C1 C6 H6AA 109.8 . . ?
C1 C6 H6AB 109.8 . . ?
C1 C6 H6BC 109.6 . . ?
C1 C6 H6BD 109.6 . . ?
C1 C6 C3AA 109.2(6) . . ?
C1 C6 C5 110.2(6) . . ?
H6AA C6 H6AB 108.3 . . ?
H6BC C6 H6BD 108.1 . . ?
C3AA C6 H6AA 109.8 . . ?
C3AA C6 H6AB 109.8 . . ?
C5 C6 H6BC 109.6 . . ?
C5 C6 H6BD 109.6 . . ?
N3 C7 C8 111.3(5) . . ?
N3 C7 C12 125.4(5) . . ?
C8 C7 C12 123.2(5) . . ?
N4 C8 C7 112.3(5) . . ?
N4 C8 C9 125.8(5) . . ?
C7 C8 C9 121.8(5) . . ?
C8 C9 H9AA 109.4 . . ?
C8 C9 H9AB 109.4 . . ?
C8 C9 H9BC 109.9 . . ?
C8 C9 H9BD 109.9 . . ?
C8 C9 C5AA 111.2(9) . . ?
C8 C9 C10 109.0(9) . . ?
H9AA C9 H9AB 108.0 . . ?
H9BC C9 H9BD 108.3 . . ?
C5AA C9 H9AA 109.4 . . ?
C5AA C9 H9AB 109.4 . . ?
C10 C9 H9BC 109.9 . . ?
C10 C9 H9BD 109.9 . . ?
C7 C12 H12A 109.5 . . ?
C7 C12 H12B 109.5 . . ?
C7 C12 H12C 109.3 . . ?
C7 C12 H12D 109.3 . . ?
C7 C12 C0 110.7(8) . . ?
H12A C12 H12B 108.1 . . ?
H12C C12 H12D 107.9 . . ?
C0 C12 H12A 109.5 . . ?
C0 C12 H12B 109.5 . . ?
C11 C12 C7 111.8(9) . . ?
C11 C12 H12C 109.3 . . ?
C11 C12 H12D 109.3 . . ?
N5 C13 C14 111.6(4) . . ?
N5 C13 C18 125.0(5) . . ?
C14 C13 C18 123.4(5) . . ?
N6 C14 C13 112.2(4) . . ?
N6 C14 C15 125.3(5) . . ?
C13 C14 C15 122.5(4) . . ?
C14 C15 H15A 109.7 . . ?
C14 C15 H15B 109.7 . . ?
C14 C15 C16 110.0(4) . . ?
H15A C15 H15B 108.2 . . ?
C16 C15 H15A 109.7 . . ?
C16 C15 H15B 109.7 . . ?
C15 C16 H16A 109.2 . . ?
C15 C16 H16B 109.2 . . ?
H16A C16 H16B 107.9 . . ?
C17 C16 C15 111.9(5) . . ?
C17 C16 H16A 109.2 . . ?
C17 C16 H16B 109.2 . . ?
C16 C17 H17A 109.3 . . ?
C16 C17 H17B 109.3 . . ?
C16 C17 C18 111.5(4) . . ?
H17A C17 H17B 108.0 . . ?
C18 C17 H17A 109.3 . . ?
C18 C17 H17B 109.3 . . ?
C13 C18 C17 110.0(4) . . ?
C13 C18 H18A 109.7 . . ?
C13 C18 H18B 109.7 . . ?
C17 C18 H18A 109.7 . . ?
C17 C18 H18B 109.7 . . ?
H18A C18 H18B 108.2 . . ?
C20 C19 B1 120.0(5) . . ?
C24 C19 C20 116.4(5) . . ?
C24 C19 B1 123.2(5) . . ?
C19 C20 H20 119.1 . . ?
C21 C20 C19 121.7(6) . . ?
C21 C20 H20 119.1 . . ?
C20 C21 H21 119.7 . . ?
C22 C21 C20 120.5(6) . . ?
C22 C21 H21 119.7 . . ?
C21 C22 C23 119.0(6) . . ?
C21 C22 C25 120.3(6) . . ?
C23 C22 C25 120.7(7) . . ?
C22 C23 H23 119.8 . . ?
C24 C23 C22 120.3(6) . . ?
C24 C23 H23 119.8 . . ?
C19 C24 H24 119.0 . . ?
C23 C24 C19 122.1(6) . . ?
C23 C24 H24 119.0 . . ?
C22 C25 H25 118.2 . . ?
C22 C25 H25A 121.1 . . ?
O7A C25 C22 123.6(8) . . ?
O7A C25 H25 118.2 . . ?
O7B C25 C22 117.9(12) . . ?
O7B C25 H25A 121.1 . . ?
N7 C27 C28 110.0(5) . . ?
N14 C27 N7 128.1(5) . . ?
N14 C27 C28 121.9(6) . . ?
C29 C28 C27 131.9(6) . . ?
C29 C28 C33 122.3(5) . . ?
C33 C28 C27 105.8(5) . . ?
C28 C29 H29 121.7 . . ?
C28 C29 C30 116.7(7) . . ?
C30 C29 H29 121.7 . . ?
C29 C30 H30 119.6 . . ?
C31 C30 C29 120.9(6) . . ?
C31 C30 H30 119.6 . . ?
C30 C31 H31 118.9 . . ?
C32 C31 C30 122.2(5) . . ?
C32 C31 H31 118.9 . . ?
C31 C32 H32 121.3 . . ?
C31 C32 C33 117.4(6) . . ?
C33 C32 H32 121.3 . . ?
C28 C33 C34 107.3(5) . . ?
C32 C33 C28 120.5(6) . . ?
C32 C33 C34 132.1(6) . . ?
N7 C34 C33 108.8(5) . . ?
N8 C34 N7 128.7(5) . . ?
N8 C34 C33 122.5(5) . . ?
N8 C35 N9 127.2(6) . . ?
N8 C35 C36 123.1(5) . . ?
N9 C35 C36 109.7(5) . . ?
C37 C36 C35 132.2(6) . . ?
C37 C36 C41 120.3(6) . . ?
C41 C36 C35 107.5(5) . . ?
C36 C37 H37 121.4 . . ?
C38 C37 C36 117.2(6) . . ?
C38 C37 H37 121.4 . . ?
C37 C38 H38 119.0 . . ?
C37 C38 C39 122.1(6) . . ?
C39 C38 H38 119.0 . . ?
C38 C39 H39 119.1 . . ?
C40 C39 C38 121.9(7) . . ?
C40 C39 H39 119.1 . . ?
C39 C40 H40 121.8 . . ?
C39 C40 C41 116.4(6) . . ?
C41 C40 H40 121.8 . . ?
C36 C41 C42 105.1(6) . . ?
C40 C41 C36 122.3(6) . . ?
C40 C41 C42 132.7(6) . . ?
N9 C42 C41 110.4(5) . . ?
N10 C42 N9 127.2(5) . . ?
N10 C42 C41 122.4(6) . . ?
N10 C43 N11 128.4(5) . . ?
N10 C43 C44 122.1(6) . . ?
N11 C43 C44 109.4(5) . . ?
C45 C44 C43 131.1(6) . . ?
C45 C44 C49 122.4(5) . . ?
C49 C44 C43 106.5(5) . . ?
C44 C45 H45 121.5 . . ?
C44 C45 C46 117.0(6) . . ?
C46 C45 H45 121.5 . . ?
C45 C46 H46 119.6 . . ?
C45 C46 C47 120.8(6) . . ?
C47 C46 H46 119.6 . . ?
C46 C47 H47 118.8 . . ?
C48 C47 C46 122.5(5) . . ?
C48 C47 H47 118.8 . . ?
C47 C48 H48 121.5 . . ?
C47 C48 C49 116.9(6) . . ?
C49 C48 H48 121.5 . . ?
C44 C49 C48 120.4(6) . . ?
C44 C49 C50 107.2(5) . . ?
C48 C49 C50 132.4(6) . . ?
N11 C50 C49 108.9(5) . . ?
N12 C50 N11 127.5(5) . . ?
N12 C50 C49 123.5(5) . . ?
N12 C51 N13 127.5(5) . . ?
N12 C51 C52 123.8(5) . . ?
N13 C51 C52 108.7(5) . . ?
C53 C52 C51 132.8(5) . . ?
C53 C52 C57 120.4(6) . . ?
C57 C52 C51 106.8(5) . . ?
C52 C53 H53 121.3 . . ?
C54 C53 C52 117.4(6) . . ?
C54 C53 H53 121.3 . . ?
C53 C54 H54 118.5 . . ?
C53 C54 C55 123.0(6) . . ?
C55 C54 H54 118.5 . . ?
C54 C55 H55 120.2 . . ?
C54 C55 C56 119.5(7) . . ?
C56 C55 H55 120.2 . . ?
C55 C56 H56 121.2 . . ?
C57 C56 C55 117.6(6) . . ?
C57 C56 H56 121.2 . . ?
C52 C57 C58 106.4(5) . . ?
C56 C57 C52 121.9(5) . . ?
C56 C57 C58 131.7(5) . . ?
N13 C58 C57 109.9(4) . . ?
N14 C58 N13 127.7(5) . . ?
N14 C58 C57 122.4(6) . . ?
O1 B1 C19 111.3(4) . . ?
O3 B1 O1 110.4(4) . . ?
O3 B1 O5 110.0(4) . . ?
O3 B1 C19 110.5(5) . . ?
O5 B1 O1 110.0(4) . . ?
O5 B1 C19 104.6(4) . . ?
C12 C0 H0A 108.4 . . ?
C12 C0 H0B 108.4 . . ?
H0A C0 H0B 107.5 . . ?
C5AA C0 C12 115.5(15) . . ?
C5AA C0 H0A 108.4 . . ?
C5AA C0 H0B 108.4 . . ?
C3 C2AA H2AA 109.9 . . ?
C3 C2AA H2AB 109.9 . . ?
C3 C2AA C3AA 108.8(8) . . ?
H2AA C2AA H2AB 108.3 . . ?
C3AA C2AA H2AA 109.9 . . ?
C3AA C2AA H2AB 109.9 . . ?
C6 C3AA C2AA 108.3(8) . . ?
C6 C3AA H3AC 110.0 . . ?
C6 C3AA H3AD 110.0 . . ?
C2AA C3AA H3AC 110.0 . . ?
C2AA C3AA H3AD 110.0 . . ?
H3AC C3AA H3AD 108.4 . . ?
C9 C5AA H5AA 107.6 . . ?
C9 C5AA H5AB 107.6 . . ?
C0 C5AA C9 118.7(17) . . ?
C0 C5AA H5AA 107.6 . . ?
C0 C5AA H5AB 107.6 . . ?
H5AA C5AA H5AB 107.1 . . ?
C3 C4 H4A 108.5 . . ?
C3 C4 H4B 108.5 . . ?
H4A C4 H4B 107.5 . . ?
C5 C4 C3 115.1(10) . . ?
C5 C4 H4A 108.5 . . ?
C5 C4 H4B 108.5 . . ?
C6 C5 H5A 108.0 . . ?
C6 C5 H5B 108.0 . . ?
C4 C5 C6 117.2(10) . . ?
C4 C5 H5A 108.0 . . ?
C4 C5 H5B 108.0 . . ?
H5A C5 H5B 107.3 . . ?
C9 C10 H10A 109.1 . . ?
C9 C10 H10B 109.1 . . ?
H10A C10 H10B 107.8 . . ?
C11 C10 C9 112.6(15) . . ?
C11 C10 H10A 109.1 . . ?
C11 C10 H10B 109.1 . . ?
C12 C11 C10 120.9(15) . . ?
C12 C11 H11A 107.1 . . ?
C12 C11 H11B 107.1 . . ?
C10 C11 H11A 107.1 . . ?
C10 C11 H11B 107.1 . . ?
H11A C11 H11B 106.8 . . ?
Cl1S C1S Cl2S 110.5(3) . . ?
Cl1S C1S H1S 108.3 . . ?
Cl2S C1S H1S 108.3 . . ?
Cl3S C1S Cl1S 110.7(4) . . ?
Cl3S C1S Cl2S 110.7(4) . . ?
Cl3S C1S H1S 108.3 . . ?
Cl4S C2S Cl6S 107.5(5) . . ?
Cl4S C2S H2S 109.8 . . ?
Cl5S C2S Cl4S 111.4(5) . . ?
Cl5S C2S Cl6S 108.6(4) . . ?
Cl5S C2S H2S 109.8 . . ?
Cl6S C2S H2S 109.8 . . ?
Cl7S C3S Cl8S 110.9(3) . . ?
Cl7S C3S H3S 108.0 . . ?
Cl8S C3S H3S 108.0 . . ?
Cl9S C3S Cl7S 111.2(4) . . ?
Cl9S C3S Cl8S 110.6(4) . . ?
Cl9S C3S H3S 108.0 . . ?
Cl1 C4S Cl12 103.4(18) . . ?
Cl1 C4S H4S 108.7 . . ?
Cl11 C4S Cl1 117.0(19) . . ?
Cl11 C4S Cl12 110.0(19) . . ?
Cl11 C4S H4S 108.7 . . ?
Cl12 C4S H4S 108.7 . . ?
Cl1A C0AA Cl5A 109.7(4) . . ?
Cl1A C0AA H0AA 109.3 . . ?
Cl5A C0AA H0AA 109.3 . . ?
Cl10 C0AA Cl1A 110.1(4) . . ?
Cl10 C0AA Cl5A 109.1(4) . . ?
Cl10 C0AA H0AA 109.3 . . ?

loop_
_geom_bond_atom_site_label_1
_geom_bond_atom_site_label_2
_geom_bond_distance
_geom_bond_site_symmetry_2
_geom_bond_publ_flag
Zr1 O2 2.133(3) . ?
Zr1 O4 2.126(4) . ?
Zr1 O6 2.091(4) . ?
Zr1 N7 2.256(4) . ?
Zr1 N9 2.255(5) . ?
Zr1 N11 2.241(4) . ?
Zr1 N13 2.254(5) . ?
Fe1 N1 1.907(4) . ?
Fe1 N2 1.918(4) . ?
Fe1 N3 1.896(5) . ?
Fe1 N4 1.908(5) . ?
Fe1 N5 1.903(4) . ?
Fe1 N6 1.923(5) . ?
O1 N1 1.388(5) . ?
O1 B1 1.510(7) . ?
O2 N2 1.352(5) . ?
O3 N3 1.385(5) . ?
O3 B1 1.499(7) . ?
O4 N4 1.351(5) . ?
O5 N5 1.377(5) . ?
O5 B1 1.503(6) . ?
O6 N6 1.363(5) . ?
N1 C1 1.320(6) . ?
N2 C2 1.320(6) . ?
N3 C7 1.307(7) . ?
N4 C8 1.313(7) . ?
N5 C13 1.298(6) . ?
N6 C14 1.323(6) . ?
N7 C27 1.362(8) . ?
N7 C34 1.387(6) . ?
N8 C34 1.322(8) . ?
N8 C35 1.329(7) . ?
N9 C35 1.383(6) . ?
N9 C42 1.371(8) . ?
N10 C42 1.338(7) . ?
N10 C43 1.336(7) . ?
N11 C43 1.378(8) . ?
N11 C50 1.386(6) . ?
N12 C50 1.318(8) . ?
N12 C51 1.323(7) . ?
N13 C51 1.385(6) . ?
N13 C58 1.373(7) . ?
N14 C27 1.332(7) . ?
N14 C58 1.334(6) . ?
C1 C2 1.439(7) . ?
C1 C6 1.495(7) . ?
C2 C3 1.503(6) . ?
C3 H3AA 0.9900 . ?
C3 H3AB 0.9900 . ?
C3 H3BC 0.9900 . ?
C3 H3BD 0.9900 . ?
C3 C2AA 1.551(11) . ?
C3 C4 1.532(13) . ?
C6 H6AA 0.9900 . ?
C6 H6AB 0.9900 . ?
C6 H6BC 0.9900 . ?
C6 H6BD 0.9900 . ?
C6 C3AA 1.552(12) . ?
C6 C5 1.512(13) . ?
C7 C8 1.447(7) . ?
C7 C12 1.489(8) . ?
C8 C9 1.497(8) . ?
C9 H9AA 0.9900 . ?
C9 H9AB 0.9900 . ?
C9 H9BC 0.9900 . ?
C9 H9BD 0.9900 . ?
C9 C5AA 1.57(2) . ?
C9 C10 1.53(2) . ?
C12 H12A 0.9900 . ?
C12 H12B 0.9900 . ?
C12 H12C 0.9900 . ?
C12 H12D 0.9900 . ?
C12 C0 1.585(19) . ?
C12 C11 1.443(19) . ?
C13 C14 1.440(7) . ?
C13 C18 1.489(6) . ?
C14 C15 1.488(7) . ?
C15 H15A 0.9900 . ?
C15 H15B 0.9900 . ?
C15 C16 1.539(7) . ?
C16 H16A 0.9900 . ?
C16 H16B 0.9900 . ?
C16 C17 1.517(8) . ?
C17 H17A 0.9900 . ?
C17 H17B 0.9900 . ?
C17 C18 1.535(7) . ?
C18 H18A 0.9900 . ?
C18 H18B 0.9900 . ?
C19 C20 1.407(7) . ?
C19 C24 1.395(8) . ?
C19 B1 1.584(8) . ?
C20 H20 0.9500 . ?
C20 C21 1.392(7) . ?
C21 H21 0.9500 . ?
C21 C22 1.376(9) . ?
C22 C23 1.393(9) . ?
C22 C25 1.465(9) . ?
C23 H23 0.9500 . ?
C23 C24 1.386(8) . ?
C24 H24 0.9500 . ?
C25 H25 0.9500 . ?
C25 H25A 0.9500 . ?
C25 O7A 1.206(11) . ?
C25 O7B 1.43(3) . ?
C27 C28 1.464(6) . ?
C28 C29 1.379(9) . ?
C28 C33 1.396(9) . ?
C29 H29 0.9500 . ?
C29 C30 1.400(8) . ?
C30 H30 0.9500 . ?
C30 C31 1.393(10) . ?
C31 H31 0.9500 . ?
C31 C32 1.367(9) . ?
C32 H32 0.9500 . ?
C32 C33 1.396(7) . ?
C33 C34 1.456(8) . ?
C35 C36 1.437(9) . ?
C36 C37 1.397(8) . ?
C36 C41 1.405(8) . ?
C37 H37 0.9500 . ?
C37 C38 1.377(10) . ?
C38 H38 0.9500 . ?
C38 C39 1.387(10) . ?
C39 H39 0.9500 . ?
C39 C40 1.385(9) . ?
C40 H40 0.9500 . ?
C40 C41 1.387(9) . ?
C41 C42 1.461(8) . ?
C43 C44 1.458(7) . ?
C44 C45 1.390(9) . ?
C44 C49 1.393(9) . ?
C45 H45 0.9500 . ?
C45 C46 1.393(8) . ?
C46 H46 0.9500 . ?
C46 C47 1.396(10) . ?
C47 H47 0.9500 . ?
C47 C48 1.380(9) . ?
C48 H48 0.9500 . ?
C48 C49 1.410(7) . ?
C49 C50 1.454(8) . ?
C51 C52 1.459(8) . ?
C52 C53 1.393(8) . ?
C52 C57 1.403(7) . ?
C53 H53 0.9500 . ?
C53 C54 1.369(9) . ?
C54 H54 0.9500 . ?
C54 C55 1.392(9) . ?
C55 H55 0.9500 . ?
C55 C56 1.409(9) . ?
C56 H56 0.9500 . ?
C56 C57 1.374(9) . ?
C57 C58 1.447(8) . ?
C0 H0A 0.9900 . ?
C0 H0B 0.9900 . ?
C0 C5AA 1.36(2) . ?
C2AA H2AA 0.9900 . ?
C2AA H2AB 0.9900 . ?
C2AA C3AA 1.562(14) . ?
C3AA H3AC 0.9900 . ?
C3AA H3AD 0.9900 . ?
C5AA H5AA 0.9900 . ?
C5AA H5AB 0.9900 . ?
C4 H4A 0.9900 . ?
C4 H4B 0.9900 . ?
C4 C5 1.453(17) . ?
C5 H5A 0.9900 . ?
C5 H5B 0.9900 . ?
C10 H10A 0.9900 . ?
C10 H10B 0.9900 . ?
C10 C11 1.494(17) . ?
C11 H11A 0.9900 . ?
C11 H11B 0.9900 . ?
Cl1S C1S 1.753(6) . ?
Cl2S C1S 1.764(7) . ?
Cl3S C1S 1.752(8) . ?
C1S H1S 1.0000 . ?
Cl4S C2S 1.753(9) . ?
Cl5S C2S 1.739(7) . ?
Cl6S C2S 1.766(10) . ?
C2S H2S 1.0000 . ?
Cl7S C3S 1.752(7) . ?
Cl8S C3S 1.767(7) . ?
Cl9S C3S 1.747(7) . ?
C3S H3S 1.0000 . ?
Cl1 C4S 1.80(3) . ?
Cl11 C4S 1.67(3) . ?
Cl12 C4S 1.80(3) . ?
C4S H4S 1.0000 . ?
Cl1A C0AA 1.777(5) . ?
Cl5A C0AA 1.779(5) . ?
Cl10 C0AA 1.775(5) . ?
C0AA H0AA 1.0000 . ?
